data_4020707
loop_
_publ_author_name
'Ram\'on Badorrey'
'Carlos Cativiela'
'Mar\'ia D. D\'iaz-de-Villegas'
'Roberto D\'iez'
'Fabrizio Galbiati'
'Jos\'e A. G\'alvez'

_publ_section_title
;
 Highly Diastereoselective Cyanation of Methyl Ketimines
 Obtained from (R)-Glyceraldehyde
;
_journal_name_full 'Journal of Organic Chemistry'
_journal_page_first 10102
_journal_page_last 10105
_journal_paper_doi 10.1021/jo051592c
_journal_volume 70
_journal_year 2005
_chemical_absolute_configuration rm
_chemical_formula_sum 'C15 H20 N2 O2'
_chemical_formula_weight 260.33
_space_group_IT_number 19
_symmetry_cell_setting orthorhombic
_symmetry_space_group_name_Hall 'P 2ac 2ab'
_symmetry_space_group_name_H-M 'P 21 21 21'
_cell_angle_alpha 90.00
_cell_angle_beta 90.00
_cell_angle_gamma 90.00
_cell_formula_units_Z 4
_cell_length_a 6.8550(10)
_cell_length_b 10.4970(10)
_cell_length_c 20.241(3)
_cell_measurement_temperature 293(2)
_cell_volume 1456.5(3)
_diffrn_ambient_temperature 293(2)
_exptl_crystal_density_diffrn 1.187
_cod_database_code 4020707

loop_
_symmetry_equiv_pos_as_xyz
'x, y, z'
'-x+1/2, -y, z+1/2'
'-x, y+1/2, -z+1/2'
'x+1/2, -y+1/2, -z'

loop_
_atom_site_label
_atom_site_type_symbol
_atom_site_fract_x
_atom_site_fract_y
_atom_site_fract_z
_atom_site_U_iso_or_equiv
_atom_site_adp_type
_atom_site_occupancy
_atom_site_calc_flag
_atom_site_refinement_flags
_atom_site_disorder_assembly
_atom_site_disorder_group
N2 N 0.8548(3) 0.69340(17) 0.13797(10) 0.0420(5) Uani 1 d . . .
H2 H 0.743(5) 0.731(3) 0.1232(12) 0.046(7) Uiso 1 d . . .
O1 O 0.8378(3) 0.95098(14) 0.11678(9) 0.0506(5) Uani 1 d . . .
O2 O 1.0611(3) 1.07526(19) 0.06698(9) 0.0582(5) Uani 1 d . . .
C2 C 1.0292(4) 0.7579(2) 0.11359(9) 0.0384(5) Uani 1 d . . .
C10 C 0.6601(4) 0.4961(2) 0.14797(10) 0.0416(5) Uani 1 d . . .
N1 N 1.0416(3) 0.7455(3) -0.01663(9) 0.0575(6) Uani 1 d . . .
C1 C 1.0380(3) 0.7535(2) 0.03933(10) 0.0414(5) Uani 1 d . . .
C11 C 0.5351(4) 0.4224(2) 0.11016(12) 0.0491(6) Uani 1 d . . .
H11 H 0.5531 0.4179 0.0647 0.059 Uiso 1 calc R . .
C9 C 0.8332(4) 0.5603(2) 0.11621(12) 0.0505(6) Uani 1 d . . .
H9A H 0.9507 0.5135 0.1272 0.061 Uiso 1 calc R . .
H9B H 0.8179 0.5583 0.0686 0.061 Uiso 1 calc R . .
C4 C 1.1723(4) 0.9868(2) 0.10390(12) 0.0490(6) Uani 1 d . . .
H4A H 1.2488 1.0298 0.1375 0.059 Uiso 1 calc R . .
H4B H 1.2596 0.9392 0.0754 0.059 Uiso 1 calc R . .
C3 C 1.0197(4) 0.8984(2) 0.13553(11) 0.0436(6) Uani 1 d . . .
H3 H 1.0323 0.9027 0.1837 0.052 Uiso 1 calc R . .
C15 C 0.6274(4) 0.5043(3) 0.21537(12) 0.0528(6) Uani 1 d . . .
H15 H 0.7082 0.5547 0.2414 0.063 Uiso 1 calc R . .
C8 C 1.2156(4) 0.6985(3) 0.14195(13) 0.0537(7) Uani 1 d . . .
H8A H 1.2106 0.7010 0.1893 0.081 Uiso 1 calc R . .
H8B H 1.3269 0.7457 0.1268 0.081 Uiso 1 calc R . .
H8C H 1.2259 0.6117 0.1275 0.081 Uiso 1 calc R . .
C5 C 0.8716(4) 1.0794(2) 0.09535(12) 0.0493(6) Uani 1 d . . .
C12 C 0.3833(4) 0.3552(2) 0.13921(15) 0.0577(7) Uani 1 d . . .
H12 H 0.3017 0.3051 0.1133 0.069 Uiso 1 calc R . .
C14 C 0.4742(5) 0.4374(3) 0.24424(12) 0.0611(8) Uani 1 d . . .
H14 H 0.4535 0.4434 0.2895 0.073 Uiso 1 calc R . .
C13 C 0.3532(5) 0.3625(3) 0.20642(15) 0.0620(8) Uani 1 d . . .
H13 H 0.2521 0.3172 0.2260 0.074 Uiso 1 calc R . .
C6 C 0.8675(5) 1.1684(3) 0.15488(16) 0.0666(8) Uani 1 d . . .
H6A H 0.7390 1.1689 0.1737 0.100 Uiso 1 calc R . .
H6B H 0.9017 1.2530 0.1411 0.100 Uiso 1 calc R . .
H6C H 0.9594 1.1392 0.1873 0.100 Uiso 1 calc R . .
C7 C 0.7232(5) 1.1109(3) 0.04331(15) 0.0704(8) Uani 1 d . . .
H7A H 0.5955 1.1127 0.0628 0.106 Uiso 1 calc R . .
H7B H 0.7268 1.0473 0.0092 0.106 Uiso 1 calc R . .
H7C H 0.7522 1.1927 0.0246 0.106 Uiso 1 calc R . .

loop_
_atom_site_aniso_label
_atom_site_aniso_U_11
_atom_site_aniso_U_22
_atom_site_aniso_U_33
_atom_site_aniso_U_23
_atom_site_aniso_U_13
_atom_site_aniso_U_12
N2 0.0405(11) 0.0339(9) 0.0517(11) 0.0009(8) 0.0072(9) 0.0018(9)
O1 0.0436(10) 0.0345(8) 0.0737(11) -0.0021(8) 0.0107(8) 0.0017(7)
O2 0.0555(11) 0.0561(11) 0.0630(10) 0.0145(8) 0.0093(9) -0.0023(10)
C2 0.0378(11) 0.0386(10) 0.0388(10) 0.0010(8) 0.0039(9) 0.0031(11)
C10 0.0460(13) 0.0303(9) 0.0487(11) 0.0058(9) 0.0037(11) 0.0060(10)
N1 0.0484(12) 0.0787(14) 0.0455(10) -0.0030(10) 0.0029(10) -0.0015(13)
C1 0.0330(10) 0.0412(11) 0.0500(11) 0.0021(10) 0.0020(10) 0.0037(10)
C11 0.0537(14) 0.0408(12) 0.0529(12) 0.0014(10) 0.0023(11) 0.0017(12)
C9 0.0529(15) 0.0354(11) 0.0632(13) -0.0023(10) 0.0140(12) -0.0009(12)
C4 0.0464(14) 0.0435(11) 0.0571(13) 0.0007(11) 0.0011(11) -0.0057(12)
C3 0.0436(13) 0.0423(11) 0.0449(11) -0.0040(9) 0.0048(10) -0.0004(12)
C15 0.0553(15) 0.0534(12) 0.0496(11) 0.0039(11) -0.0003(12) -0.0033(14)
C8 0.0448(14) 0.0579(15) 0.0585(13) 0.0122(12) -0.0029(12) 0.0066(13)
C5 0.0516(14) 0.0366(11) 0.0598(13) 0.0029(10) 0.0064(12) -0.0006(12)
C12 0.0546(15) 0.0448(13) 0.0737(16) -0.0009(11) 0.0019(14) -0.0056(13)
C14 0.0692(19) 0.0644(15) 0.0497(12) 0.0109(12) 0.0095(13) -0.0028(16)
C13 0.0575(16) 0.0514(13) 0.0771(17) 0.0162(13) 0.0115(15) -0.0055(14)
C6 0.082(2) 0.0420(13) 0.0759(17) -0.0132(12) -0.0037(17) 0.0062(16)
C7 0.0684(19) 0.0724(18) 0.0704(16) 0.0040(15) -0.0016(16) 0.0139(18)

loop_
_geom_bond_atom_site_label_1
_geom_bond_atom_site_label_2
_geom_bond_distance
_geom_bond_site_symmetry_2
_geom_bond_publ_flag
N2 C2 1.460(3) . ?
N2 C9 1.472(3) . ?
O1 C3 1.415(3) . ?
O1 C5 1.434(3) . ?
O2 C4 1.415(3) . ?
O2 C5 1.421(3) . ?
C2 C1 1.505(3) . ?
C2 C8 1.533(3) . ?
C2 C3 1.542(3) . ?
C10 C11 1.385(4) . ?
C10 C15 1.385(3) . ?
C10 C9 1.509(3) . ?
N1 C1 1.136(3) . ?
C11 C12 1.388(4) . ?
C4 C3 1.538(3) . ?
C15 C14 1.392(4) . ?
C5 C7 1.501(4) . ?
C5 C6 1.525(4) . ?
C12 C13 1.378(4) . ?
C14 C13 1.376(4) . ?

loop_
_cod_related_entry_id
_cod_related_entry_database
_cod_related_entry_code
1 ChemSpider 9681983
